data_4332311
loop_
_publ_author_name
'Khripun, Anatoly V.'
'Kukushkin, Vadim Yu.'
'Selivanov, Stanislav I.'
'Haukka, Matti'
'Pombeiro, Armando J. L.'

_publ_section_title
;
 Unusual Reaction between (Nitrile)Pt Complexes and Pyrazoles:&#x00A0;
 Substitution Proceeds via Metal-Mediated Nitrile&#x2212;Pyrazole Coupling
 Followed by Elimination of the Nitrile
;
_journal_issue 13
_journal_name_full 'Inorganic Chemistry'
_journal_page_first 5073
_journal_page_last 5083
_journal_paper_doi 10.1021/ic0602300
_journal_volume 45
_journal_year 2006
_chemical_formula_moiety 'C14 H22 Cl4 N6 Pt'
_chemical_formula_sum 'C14 H22 Cl4 N6 Pt'
_chemical_formula_weight 611.27
_chemical_name_systematic
;
 ? 
;
_space_group_IT_number 14
_symmetry_cell_setting monoclinic
_symmetry_space_group_name_Hall '-P 2yn'
_symmetry_space_group_name_H-M 'P 1 21/n 1'
_atom_sites_solution_hydrogens geom
_atom_sites_solution_primary direct
_atom_sites_solution_secondary difmap
_audit_creation_method SHELXL-97
_cell_angle_alpha 90.00
_cell_angle_beta 90.458(3)
_cell_angle_gamma 90.00
_cell_formula_units_Z 2
_cell_length_a 9.0830(2)
_cell_length_b 10.5310(5)
_cell_length_c 10.5040(4)
_cell_measurement_reflns_used 8088
_cell_measurement_temperature 100(2)
_cell_measurement_theta_max 27.49
_cell_measurement_theta_min 3.87
_cell_volume 1004.71(7)
_computing_cell_refinement 'Denzo/Scalepack (Otwinowski & Minor, 1997)'
_computing_data_collection 'Collect (Nonius BV, 1997-2000)'
_computing_data_reduction 'Denzo/Scalepack (Otwinowski & Minor, 1997)'
_computing_molecular_graphics 'Diamond v.3.1a (Crystal Impact GbR, 2005)'
_computing_publication_material 'SHELXL-97 (Sheldrick, 1997)'
_computing_structure_refinement 'SHELXL-97 (Sheldrick, 1997)'
_computing_structure_solution 'SIR2002 (Burla et al., 2003)'
_diffrn_ambient_temperature 100(2)
_diffrn_detector_area_resol_mean 9
_diffrn_measured_fraction_theta_full 0.993
_diffrn_measured_fraction_theta_max 0.993
_diffrn_measurement_device '95mm CCD camera on \k-goniostat'
_diffrn_measurement_device_type 'Nonius KappaCCD'
_diffrn_measurement_method '\f scans and \w scans with \k offset'
_diffrn_radiation_monochromator 'horizontally mounted graphite crystal'
_diffrn_radiation_source 'fine-focus sealed tube'
_diffrn_radiation_type MoK\a
_diffrn_radiation_wavelength 0.71069
_diffrn_reflns_av_R_equivalents 0.0384
_diffrn_reflns_av_sigmaI/netI 0.0316
_diffrn_reflns_limit_h_max 11
_diffrn_reflns_limit_h_min -11
_diffrn_reflns_limit_k_max 13
_diffrn_reflns_limit_k_min -12
_diffrn_reflns_limit_l_max 13
_diffrn_reflns_limit_l_min -13
_diffrn_reflns_number 8088
_diffrn_reflns_theta_full 27.49
_diffrn_reflns_theta_max 27.49
_diffrn_reflns_theta_min 3.87
_exptl_absorpt_coefficient_mu 7.525
_exptl_absorpt_correction_T_max 0.16778
_exptl_absorpt_correction_T_min 0.11156
_exptl_absorpt_correction_type multi-scan
_exptl_absorpt_process_details 'Xprep in Shelxtl v.6.14 (Bruker AXS, 2003)'
_exptl_crystal_colour 'pale yellow'
_exptl_crystal_density_diffrn 2.021
_exptl_crystal_density_method 'not measured'
_exptl_crystal_description block
_exptl_crystal_F_000 588
_exptl_crystal_size_max 0.19
_exptl_crystal_size_mid 0.11
_exptl_crystal_size_min 0.04
_refine_diff_density_max 0.775
_refine_diff_density_min -1.742
_refine_diff_density_rms 0.151
_refine_ls_extinction_method none
_refine_ls_goodness_of_fit_ref 1.099
_refine_ls_hydrogen_treatment constr
_refine_ls_matrix_type full
_refine_ls_number_parameters 118
_refine_ls_number_reflns 2297
_refine_ls_number_restraints 0
_refine_ls_restrained_S_all 1.099
_refine_ls_R_factor_all 0.0288
_refine_ls_R_factor_gt 0.0231
_refine_ls_shift/su_max 0.000
_refine_ls_shift/su_mean 0.000
_refine_ls_structure_factor_coef Fsqd
_refine_ls_weighting_details 'calc w=1/[\s^2^(Fo^2^)+(0.0240P)^2^+0.9536P] where P=(Fo^2^+2Fc^2^)/3'
_refine_ls_weighting_scheme calc
_refine_ls_wR_factor_gt 0.0538
_refine_ls_wR_factor_ref 0.0564
_reflns_number_gt 1984
_reflns_number_total 2297
_reflns_threshold_expression >2sigma(I)
_cod_data_source_file ic0602300sup1.cif
_cod_data_source_block compd_2
_cod_depositor_comments
;
The following automatic conversions were performed:

'_symmetry_cell_setting' value 'Monoclinic' changed to 'monoclinic'
according to /home/saulius/struct/CIF-dictionaries/cif_core.dic
dictionary named 'cif_core.dic' version 2.4.2 from 2011-04-26.

Automatic conversion script
Id: cif_fix_values 1891 2012-01-12 08:04:46Z andrius 
;
_cod_original_sg_symbol_H-M 'P 21/n'
_cod_database_code 4332311

loop_
_symmetry_equiv_pos_as_xyz
'x, y, z'
'-x+1/2, y+1/2, -z+1/2'
'-x, -y, -z'
'x-1/2, -y-1/2, z-1/2'

loop_
_atom_site_label
_atom_site_type_symbol
_atom_site_fract_x
_atom_site_fract_y
_atom_site_fract_z
_atom_site_U_iso_or_equiv
_atom_site_adp_type
_atom_site_occupancy
_atom_site_symmetry_multiplicity
_atom_site_calc_flag
_atom_site_refinement_flags
Pt1 Pt 0.5000 0.5000 0.5000 0.01389(7) Uani 1 2 d S
Cl1 Cl 0.26727(8) 0.41768(8) 0.46057(8) 0.01999(17) Uani 1 1 d .
Cl2 Cl 0.53970(10) 0.52208(8) 0.28333(8) 0.02050(18) Uani 1 1 d .
N1 N 0.4280(3) 0.6808(3) 0.5195(2) 0.0174(6) Uani 1 1 d .
N2 N 0.3221(3) 0.8760(3) 0.5056(2) 0.0176(6) Uani 1 1 d .
N3 N 0.3965(3) 0.9121(3) 0.6146(2) 0.0186(6) Uani 1 1 d .
C1 C 0.3350(3) 0.7533(3) 0.4611(3) 0.0164(6) Uani 1 1 d .
C2 C 0.2360(3) 0.7159(3) 0.3541(3) 0.0187(7) Uani 1 1 d .
H2A H 0.2686 0.6332 0.3195 0.022 Uiso 1 1 calc R
H2B H 0.2429 0.7798 0.2853 0.022 Uiso 1 1 calc R
C3 C 0.0754(3) 0.7051(4) 0.3968(3) 0.0244(7) Uani 1 1 d .
H3A H 0.0670 0.6378 0.4607 0.037 Uiso 1 1 calc R
H3B H 0.0128 0.6846 0.3232 0.037 Uiso 1 1 calc R
H3C H 0.0438 0.7860 0.4336 0.037 Uiso 1 1 calc R
C4 C 0.3609(4) 1.0328(4) 0.6318(3) 0.0213(7) Uani 1 1 d .
C5 C 0.4153(4) 1.1045(3) 0.7454(3) 0.0240(7) Uani 1 1 d .
H5A H 0.3451 1.0951 0.8151 0.036 Uiso 1 1 calc R
H5B H 0.4252 1.1946 0.7236 0.036 Uiso 1 1 calc R
H5C H 0.5113 1.0709 0.7720 0.036 Uiso 1 1 calc R
C6 C 0.2662(3) 1.0767(3) 0.5334(3) 0.0204(7) Uani 1 1 d .
H6 H 0.2270 1.1598 0.5243 0.025 Uiso 1 1 calc R
C7 C 0.2424(4) 0.9766(3) 0.4549(4) 0.0205(7) Uani 1 1 d .
H7 H 0.1831 0.9755 0.3800 0.025 Uiso 1 1 calc R
H1 H 0.4868 0.7208 0.5814 0.027(10) Uiso 1 1 d R

loop_
_atom_site_aniso_label
_atom_site_aniso_U_11
_atom_site_aniso_U_22
_atom_site_aniso_U_33
_atom_site_aniso_U_23
_atom_site_aniso_U_13
_atom_site_aniso_U_12
Pt1 0.01397(11) 0.01460(11) 0.01307(11) -0.00135(6) -0.00260(7) 0.00140(6)
Cl1 0.0167(3) 0.0183(4) 0.0249(4) -0.0007(3) -0.0047(3) -0.0007(3)
Cl2 0.0213(4) 0.0272(4) 0.0130(4) -0.0006(3) -0.0003(3) 0.0033(3)
N1 0.0149(13) 0.0197(15) 0.0176(13) -0.0029(11) -0.0038(10) -0.0002(11)
N2 0.0163(13) 0.0188(15) 0.0176(13) 0.0009(11) -0.0036(10) 0.0014(11)
N3 0.0195(13) 0.0215(15) 0.0148(13) -0.0024(11) -0.0023(10) -0.0007(11)
C1 0.0159(14) 0.0175(16) 0.0159(15) 0.0021(12) 0.0017(11) 0.0011(12)
C2 0.0210(16) 0.0196(17) 0.0153(16) 0.0000(13) -0.0045(12) 0.0037(13)
C3 0.0206(16) 0.0255(19) 0.0269(18) 0.0000(15) -0.0071(13) -0.0004(14)
C4 0.0195(17) 0.0232(18) 0.0211(17) -0.0013(15) 0.0051(13) -0.0023(14)
C5 0.0277(17) 0.0211(19) 0.0233(17) -0.0033(14) 0.0044(13) -0.0013(14)
C6 0.0191(16) 0.0168(17) 0.0254(17) 0.0017(14) 0.0022(13) 0.0008(13)
C7 0.0216(18) 0.0201(18) 0.0197(17) 0.0045(13) -0.0017(14) 0.0049(13)

loop_
_atom_type_symbol
_atom_type_description
_atom_type_scat_dispersion_real
_atom_type_scat_dispersion_imag
_atom_type_scat_source
C C 0.0033 0.0016 'International Tables Vol C Tables 4.2.6.8 and 6.1.1.4'
H H 0.0000 0.0000 'International Tables Vol C Tables 4.2.6.8 and 6.1.1.4'
N N 0.0061 0.0033 'International Tables Vol C Tables 4.2.6.8 and 6.1.1.4'
Cl Cl 0.1484 0.1585 'International Tables Vol C Tables 4.2.6.8 and 6.1.1.4'
Pt Pt -1.7033 8.3905 'International Tables Vol C Tables 4.2.6.8 and 6.1.1.4'

loop_
_geom_angle_atom_site_label_1
_geom_angle_atom_site_label_2
_geom_angle_atom_site_label_3
_geom_angle
_geom_angle_site_symmetry_1
_geom_angle_site_symmetry_3
N1 Pt1 N1 180.0 3_666 .
N1 Pt1 Cl2 93.33(8) 3_666 3_666
N1 Pt1 Cl2 86.67(8) . 3_666
N1 Pt1 Cl2 86.67(8) 3_666 .
N1 Pt1 Cl2 93.33(8) . .
Cl2 Pt1 Cl2 179.999(7) 3_666 .
N1 Pt1 Cl1 94.29(7) 3_666 3_666
N1 Pt1 Cl1 85.71(7) . 3_666
Cl2 Pt1 Cl1 90.62(3) 3_666 3_666
Cl2 Pt1 Cl1 89.38(3) . 3_666
N1 Pt1 Cl1 85.71(7) 3_666 .
N1 Pt1 Cl1 94.29(7) . .
Cl2 Pt1 Cl1 89.38(3) 3_666 .
Cl2 Pt1 Cl1 90.62(3) . .
Cl1 Pt1 Cl1 180.0 3_666 .
C1 N1 Pt1 136.0(2) . .
C1 N1 H1 115.5 . .
Pt1 N1 H1 108.1 . .
N3 N2 C1 119.8(3) . .
N3 N2 C7 111.1(3) . .
C1 N2 C7 129.1(3) . .
C4 N3 N2 105.0(3) . .
N1 C1 N2 116.8(3) . .
N1 C1 C2 126.3(3) . .
N2 C1 C2 116.8(3) . .
C1 C2 C3 111.7(3) . .
C1 C2 H2A 109.3 . .
C3 C2 H2A 109.3 . .
C1 C2 H2B 109.3 . .
C3 C2 H2B 109.3 . .
H2A C2 H2B 107.9 . .
C2 C3 H3A 109.5 . .
C2 C3 H3B 109.5 . .
H3A C3 H3B 109.5 . .
C2 C3 H3C 109.5 . .
H3A C3 H3C 109.5 . .
H3B C3 H3C 109.5 . .
N3 C4 C6 111.2(3) . .
N3 C4 C5 121.0(3) . .
C6 C4 C5 127.8(3) . .
C4 C5 H5A 109.5 . .
C4 C5 H5B 109.5 . .
H5A C5 H5B 109.5 . .
C4 C5 H5C 109.5 . .
H5A C5 H5C 109.5 . .
H5B C5 H5C 109.5 . .
C7 C6 C4 106.4(3) . .
C7 C6 H6 126.8 . .
C4 C6 H6 126.8 . .
C6 C7 N2 106.3(3) . .
C6 C7 H7 126.9 . .
N2 C7 H7 126.9 . .

loop_
_geom_bond_atom_site_label_1
_geom_bond_atom_site_label_2
_geom_bond_distance
_geom_bond_site_symmetry_2
Pt1 N1 2.024(3) 3_666
Pt1 N1 2.024(3) .
Pt1 Cl2 2.3188(8) 3_666
Pt1 Cl2 2.3189(8) .
Pt1 Cl1 2.3190(7) 3_666
Pt1 Cl1 2.3190(7) .
N1 C1 1.290(4) .
N1 H1 0.9381 .
N2 N3 1.378(4) .
N2 C1 1.380(4) .
N2 C7 1.387(4) .
N3 C4 1.324(5) .
C1 C2 1.487(4) .
C2 C3 1.533(4) .
C2 H2A 0.9900 .
C2 H2B 0.9900 .
C3 H3A 0.9800 .
C3 H3B 0.9800 .
C3 H3C 0.9800 .
C4 C6 1.417(5) .
C4 C5 1.493(5) .
C5 H5A 0.9800 .
C5 H5B 0.9800 .
C5 H5C 0.9800 .
C6 C7 1.354(5) .
C6 H6 0.9500 .
C7 H7 0.9500 .

loop_
_geom_torsion_atom_site_label_1
_geom_torsion_atom_site_label_2
_geom_torsion_atom_site_label_3
_geom_torsion_atom_site_label_4
_geom_torsion
_geom_torsion_site_symmetry_1
N1 Pt1 N1 C1 59(7) 3_666
Cl2 Pt1 N1 C1 -131.7(3) 3_666
Cl2 Pt1 N1 C1 48.3(3) .
Cl1 Pt1 N1 C1 137.4(3) 3_666
Cl1 Pt1 N1 C1 -42.6(3) .
C1 N2 N3 C4 -179.6(3) .
C7 N2 N3 C4 1.0(3) .
Pt1 N1 C1 N2 -178.2(2) .
Pt1 N1 C1 C2 4.6(5) .
N3 N2 C1 N1 -5.9(4) .
C7 N2 C1 N1 173.4(3) .
N3 N2 C1 C2 171.6(3) .
C7 N2 C1 C2 -9.1(5) .
N1 C1 C2 C3 107.0(4) .
N2 C1 C2 C3 -70.2(4) .
N2 N3 C4 C6 -1.1(4) .
N2 N3 C4 C5 177.1(3) .
N3 C4 C6 C7 0.9(4) .
C5 C4 C6 C7 -177.2(3) .
C4 C6 C7 N2 -0.3(4) .
N3 N2 C7 C6 -0.4(4) .
C1 N2 C7 C6 -179.8(3) .
